data_7160394
loop_
_publ_author_name
'Jena, Chinmay K.'
'Patnaik, Aurobindo'
'Nayak, Sushree S.'
'Kumari, Supriya'
'Panda, Ankita'
'Dixit, Manjusha'
'Sharma, Nagendra K.'

_publ_section_title
;
 PIDA-mediated synthesis of kynurenine derivatives by oxidative
 fragmentation of the tryptophan scaffold.
;
_journal_issue 13
_journal_name_full 'Organic &amp; biomolecular chemistry'
_journal_page_first 3208
_journal_page_last 3223
_journal_paper_doi 10.1039/d5ob00057b
_journal_volume 23
_journal_year 2025
_chemical_absolute_configuration s
_chemical_formula_moiety '2(C20 H27 N3 O7)'
_chemical_formula_sum 'C40 H54 N6 O14'
_chemical_formula_weight 842.89
_space_group_crystal_system triclinic
_space_group_IT_number 1
_space_group_name_Hall 'P 1'
_space_group_name_H-M_alt 'P 1'
_atom_sites_solution_hydrogens geom
_atom_sites_solution_primary dual
_audit_creation_date 2024-05-04
_audit_creation_method
;
Olex2 1.3
(compiled 2020.11.12 svn.r5f609507 for OlexSys, GUI svn.r6408)
;
_audit_update_record
;
2024-09-30 deposited with the CCDC.	2025-02-25 downloaded from the CCDC.
;
_cell_angle_alpha 65.827(2)
_cell_angle_beta 69.312(3)
_cell_angle_gamma 63.964(3)
_cell_formula_units_Z 1
_cell_length_a 9.6582(4)
_cell_length_b 10.8402(3)
_cell_length_c 12.8768(3)
_cell_measurement_reflns_used 12027
_cell_measurement_temperature 100.01(11)
_cell_measurement_theta_max 77.1810
_cell_measurement_theta_min 3.8000
_cell_volume 1080.08(7)
_computing_cell_refinement 'CrysAlisPro 1.171.42.89a (Rigaku OD, 2023)'
_computing_data_collection 'CrysAlisPro 1.171.42.89a (Rigaku OD, 2023)'
_computing_data_reduction 'CrysAlisPro 1.171.42.89a (Rigaku OD, 2023)'
_computing_molecular_graphics 'Olex2 1.3 (Dolomanov et al., 2009)'
_computing_publication_material 'Olex2 1.3 (Dolomanov et al., 2009)'
_computing_structure_refinement 'SHELXL 2019/3 (Sheldrick, 2015)'
_computing_structure_solution 'SHELXT 2018/2 (Sheldrick, 2018)'
_diffrn_ambient_environment N~2~
_diffrn_ambient_temperature 100.01(11)
_diffrn_detector 'Hybrid Pixel Array Detector'
_diffrn_detector_area_resol_mean 5.8140
_diffrn_detector_type 'Pilatus 200K'
_diffrn_measured_fraction_theta_full 0.998
_diffrn_measured_fraction_theta_max 0.974
_diffrn_measurement_details
;
List of Runs (angles in degrees, time in seconds):

  # Type    Start    End  Width  t~exp~   \w     \q     \k     \f   Frames
#--------------------------------------------------------------------------
  1  \w   -102.00 -33.00   0.50    1.15    --  -38.50 -48.00-107.00  138
  2  \w     44.00 113.00   0.50    1.15    --   48.81  48.00  40.00  138
  3  \w    -15.00  54.00   0.50    1.15    --   48.81 -48.00-107.00  138
  4  \w     43.00 112.00   0.50    4.43    --  106.83 -48.00-107.00  138
  5  \w    102.00 171.00   0.50    4.43    --  106.83  48.00  40.00  138
  6  \w   -105.00 -35.00   0.50    1.15    --  -38.50 -38.00   0.00  140
  7  \w    -44.00  26.00   0.50    1.15    --  -38.50  48.00  40.00  140
  8  \w   -101.00 -26.00   0.50    1.15    --  -38.50 -60.00 176.56  150
  9  \w    -42.00  28.00   0.50    1.15    --  -38.50  38.00 -30.00  140
 10  \w     28.00  98.00   0.50    1.15    --   48.81-125.00-120.00  140
 11  \w    -14.00  60.00   0.50    1.15    --   48.81 -57.00 120.00  148
 12  \w      7.00  84.00   0.50    1.15    --   48.81 -99.00  90.00  154
 13  \w    102.00 171.00   0.50    4.43    --  106.83  45.00   0.00  138
 14  \w     39.00 106.00   0.50    4.43    --  106.83 -94.00  30.00  134
 15  \w     44.00 112.00   0.50    4.43    --  106.83-125.00-120.00  136
 16  \w     39.00 110.00   0.50    4.43    --  106.83 -30.00-180.00  142
 17  \w    103.00 171.00   0.50    4.43    --  106.83  77.00 150.00  136
 18  \w     39.00 106.00   0.50    4.43    --  106.83 -94.00 -30.00  134
 19  \w     44.00 112.00   0.50    4.43    --  106.83-125.00 150.00  136
 20  \w     97.00 170.00   0.50    4.43    --  106.83 125.00 -30.00  146
 21  \w     44.00 124.00   0.50    4.43    --  106.83-140.00 -70.49  160
 22  \w     44.00 112.00   0.50    4.43    --  106.83-125.00 -30.00  136
 23  \w     44.00 112.00   0.50    4.43    --  106.83-125.00  90.00  136
 24  \w     39.00 106.00   0.50    4.43    --  106.83 -94.00-180.00  134
 25  \w     42.00 111.00   0.50    4.43    --  106.83 -45.00  90.00  138
 26  \w    102.00 171.00   0.50    4.43    --  106.83  45.00 -90.00  138
 27  \w     90.00 170.00   0.50    4.43    --  106.83  67.00  -0.30  160
 28  \w    103.00 171.00   0.50    4.43    --  106.83  77.00 120.00  136
 29  \w     43.00 130.00   0.50    4.43    --  106.83 -77.00 -30.00  174
 30  \w     39.00 106.00   0.50    4.43    --  106.83 -94.00 120.00  134
 31  \w    103.00 171.00   0.50    4.43    --  106.83  77.00 -60.00  136
 32  \w    103.00 171.00   0.50    4.43    --  106.83  77.00  60.00  136
 33  \w     41.00  97.00   0.50    4.43    --  106.83 -30.00   0.00  112
 34  \w     41.00 108.00   0.50    4.43    --  106.83-104.00 -89.97  134
 35  \w    106.00 162.00   0.50    4.43    --  106.83  30.00 -60.00  112
 36  \w     51.00 114.00   0.50    4.43    --  106.83 -61.00  30.00  126
;
_diffrn_measurement_device 'four-circle diffractometer'
_diffrn_measurement_device_type 'SuperNova, Dual, Cu at home/near, Pilatus 200K'
_diffrn_measurement_method '\w scans'
_diffrn_orient_matrix_type 'CrysAlisPro convention (1999,Acta A55,543-557)'
_diffrn_orient_matrix_UB_11 -0.1447248000
_diffrn_orient_matrix_UB_12 -0.0112979000
_diffrn_orient_matrix_UB_13 0.0998443000
_diffrn_orient_matrix_UB_21 -0.0939199000
_diffrn_orient_matrix_UB_22 0.0295331000
_diffrn_orient_matrix_UB_23 -0.0876985000
_diffrn_orient_matrix_UB_31 0.0568056000
_diffrn_orient_matrix_UB_32 -0.1629114000
_diffrn_orient_matrix_UB_33 0.0185478000
_diffrn_radiation_monochromator mirror
_diffrn_radiation_probe x-ray
_diffrn_radiation_type 'Cu K\a'
_diffrn_radiation_wavelength 1.54184
_diffrn_reflns_av_R_equivalents 0.0562
_diffrn_reflns_av_unetI/netI 0.0592
_diffrn_reflns_Laue_measured_fraction_full 0.998
_diffrn_reflns_Laue_measured_fraction_max 0.974
_diffrn_reflns_limit_h_max 12
_diffrn_reflns_limit_h_min -12
_diffrn_reflns_limit_k_max 10
_diffrn_reflns_limit_k_min -13
_diffrn_reflns_limit_l_max 15
_diffrn_reflns_limit_l_min -16
_diffrn_reflns_number 16820
_diffrn_reflns_point_group_measured_fraction_full 0.700
_diffrn_reflns_point_group_measured_fraction_max 0.672
_diffrn_reflns_theta_full 67.684
_diffrn_reflns_theta_max 77.791
_diffrn_reflns_theta_min 3.850
_diffrn_source 'micro-focus sealed X-ray tube'
_diffrn_source_type 'SuperNova (Cu) X-ray Source'
_exptl_absorpt_coefficient_mu 0.826
_exptl_absorpt_correction_T_max 1.00000
_exptl_absorpt_correction_T_min 0.77559
_exptl_absorpt_correction_type multi-scan
_exptl_absorpt_process_details
;
CrysAlisPro 1.171.42.89a (Rigaku Oxford Diffraction, 2023)
Empirical absorption correction using spherical harmonics,
implemented in SCALE3 ABSPACK scaling algorithm.
;
_exptl_crystal_colour 'clear brownish brown'
_exptl_crystal_colour_lustre clear
_exptl_crystal_colour_modifier brownish
_exptl_crystal_colour_primary brown
_exptl_crystal_density_diffrn 1.296
_exptl_crystal_description block
_exptl_crystal_F_000 448
_exptl_crystal_size_max 0.01
_exptl_crystal_size_mid 0.01
_exptl_crystal_size_min 0.001
_refine_diff_density_max 0.629
_refine_diff_density_min -0.295
_refine_diff_density_rms 0.080
_refine_ls_abs_structure_details
;
 Flack x determined using 1563 quotients [(I+)-(I-)]/[(I+)+(I-)]
 (Parsons, Flack and Wagner, Acta Cryst. B69 (2013) 249-259).
;
_refine_ls_abs_structure_Flack 0.06(15)
_refine_ls_extinction_method none
_refine_ls_goodness_of_fit_ref 0.979
_refine_ls_hydrogen_treatment constr
_refine_ls_matrix_type full
_refine_ls_number_parameters 551
_refine_ls_number_reflns 6208
_refine_ls_number_restraints 3
_refine_ls_restrained_S_all 0.979
_refine_ls_R_factor_all 0.0696
_refine_ls_R_factor_gt 0.0675
_refine_ls_shift/su_max 0.000
_refine_ls_shift/su_mean 0.000
_refine_ls_structure_factor_coef Fsqd
_refine_ls_weighting_details 'w=1/[\s^2^(Fo^2^)+(0.1301P)^2^+0.9130P] where P=(Fo^2^+2Fc^2^)/3'
_refine_ls_weighting_scheme calc
_refine_ls_wR_factor_gt 0.1806
_refine_ls_wR_factor_ref 0.1848
_reflns_Friedel_coverage 0.380
_reflns_Friedel_fraction_full 0.403
_reflns_Friedel_fraction_max 0.370
_reflns_number_gt 6020
_reflns_number_total 6208
_reflns_threshold_expression 'I > 2\s(I)'
_cod_data_source_file d5ob00057b2.cif
_cod_data_source_block nks-ckj-boc-ala-kyn_auto
_cod_depositor_comments 'Adding full bibliography for 7160390--7160394.cif.'
_cod_database_code 7160394
_shelx_shelxl_version_number 2019/3
_chemical_oxdiff_formula 'C N H O '
_shelx_space_group_comment
;
The symmetry employed for this shelxl refinement is uniquely defined
by the following loop, which should always be used as a source of
symmetry information in preference to the above space-group names.
They are only intended as comments.
;
_shelx_estimated_absorpt_t_max 0.999
_shelx_estimated_absorpt_t_min 0.992
_reflns_odcompleteness_completeness 99.94
_reflns_odcompleteness_iscentric 1
_reflns_odcompleteness_theta 68.13
_olex2_refinement_description
;
1. Fixed Uiso
 At 1.2 times of:
  All C(H) groups, All C(H,H) groups, All N(H) groups
 At 1.5 times of:
  All C(H,H,H) groups
2.a Ternary CH refined with riding coordinates:
 C10(H10), C16(H16), C14(H14), C018(H018)
2.b Secondary CH2 refined with riding coordinates:
 C011(H01G,H01H), C9(H9A,H9B)
2.c Aromatic/amide H refined with riding coordinates:
 N2(H2), N5(H5A), N1(H1), N3(H3), N4(H4A), N6(H6A), C00S(H00S), C00U(H00U),
 C014(H014), C015(H015), C4(H4), C3(H3A), C01A(H01I), C6(H6), C5(H5), C1(H1A)
2.d Idealised Me refined as rotating group:
 C15(H15A,H15B,H15C), C12(H12A,H12B,H12C), C01H(H01J,H01K,H01L), C01I(H01M,
 H01N,H01O), C17(H17A,H17B,H17C), C01K(H01P,H01Q,H01R), C01L(H01A,H01B,H01C),
 C01M(H01D,H01E,H01F), C01N(H01S,H01T,H01U), C01O(H01V,H01W,H01X)
;
_olex2_submission_special_instructions 'No special instructions were received'
_oxdiff_exptl_absorpt_empirical_details
;
Empirical correction (ABSPACK) includes:
- Absorption correction using spherical harmonics
- Frame scaling
;
_oxdiff_exptl_absorpt_empirical_full_max 1.749
_oxdiff_exptl_absorpt_empirical_full_min 0.436

loop_
_space_group_symop_operation_xyz
'x, y, z'

loop_
_atom_site_label
_atom_site_type_symbol
_atom_site_fract_x
_atom_site_fract_y
_atom_site_fract_z
_atom_site_U_iso_or_equiv
_atom_site_adp_type
_atom_site_occupancy
_atom_site_site_symmetry_order
_atom_site_calc_flag
_atom_site_refinement_flags_posn
_atom_site_refinement_flags_adp
_atom_site_refinement_flags_occupancy
_atom_site_disorder_assembly
_atom_site_disorder_group
O3 O 0.9643(4) 0.5846(4) 0.1115(3) 0.0342(8) Uani 1 1 d . . . . .
O13 O 0.5497(4) 0.4586(4) 0.4870(3) 0.0283(7) Uani 1 1 d . . . . .
O2 O 0.9023(4) 0.2941(4) 0.3021(3) 0.0339(7) Uani 1 1 d . . . . .
O5 O 1.0014(3) 0.5411(4) 0.5011(3) 0.0269(6) Uani 1 1 d . . . . .
O10 O 0.1908(4) 0.4154(4) 0.8757(3) 0.0333(7) Uani 1 1 d . . . . .
O4 O 0.7257(4) 0.6433(4) 0.2271(3) 0.0320(7) Uani 1 1 d . . . . .
O6 O 0.5900(5) 0.3667(5) 0.7917(3) 0.0445(10) Uani 1 1 d . . . . .
O14 O 0.4527(5) 0.6982(5) 0.0908(3) 0.0408(9) Uani 1 1 d . . . . .
O15 O 0.1194(4) 0.3518(4) 0.7621(3) 0.0332(7) Uani 1 1 d . . . . .
O9 O 0.0155(4) 0.7019(4) 0.6861(3) 0.0351(8) Uani 1 1 d . . . . .
O12 O 0.7590(4) 0.3121(4) 0.9019(3) 0.0365(8) Uani 1 1 d . . . . .
N2 N 0.8456(4) 0.5154(4) 0.4217(3) 0.0257(7) Uani 1 1 d . . . . .
H2 H 0.758713 0.499531 0.432933 0.031 Uiso 1 1 calc R U . . .
O7 O 0.2458(5) 0.6224(5) 0.1942(3) 0.0447(10) Uani 1 1 d . . . . .
N5 N 0.2939(4) 0.4818(4) 0.5653(3) 0.0257(7) Uani 1 1 d . . . . .
H5A H 0.202971 0.495189 0.553979 0.031 Uiso 1 1 calc R U . . .
N1 N 0.9603(5) 0.0150(4) 0.3384(4) 0.0300(8) Uani 1 1 d . . . . .
H1 H 0.898776 0.104943 0.314115 0.036 Uiso 1 1 calc R U . . .
N3 N 0.7916(4) 0.4519(4) 0.7195(3) 0.0262(8) Uani 1 1 d . . . . .
H3 H 0.882225 0.441339 0.729384 0.031 Uiso 1 1 calc R U . . .
O8 O -0.4221(4) 1.0511(5) 0.6292(4) 0.0486(10) Uani 1 1 d . . . . .
N4 N -0.1752(5) 0.9788(5) 0.6534(4) 0.0319(8) Uani 1 1 d . . . . .
H4A H -0.170291 0.888401 0.680640 0.038 Uiso 1 1 calc R U . . .
N6 N 0.4583(4) 0.5491(4) 0.2689(3) 0.0271(8) Uani 1 1 d . . . . .
H6A H 0.545682 0.563047 0.259477 0.033 Uiso 1 1 calc R U . . .
O1 O 0.7677(5) -0.0632(5) 0.3609(4) 0.0489(10) Uani 1 1 d . . . . .
C00L C 0.1923(5) 0.4110(5) 0.7735(4) 0.0262(9) Uani 1 1 d . . . . .
C13 C 0.8744(5) 0.5341(5) 0.5072(4) 0.0240(8) Uani 1 1 d . . . . .
C8 C 1.0346(5) 0.2603(5) 0.3142(4) 0.0249(8) Uani 1 1 d . . . . .
C19 C 0.7040(5) 0.3760(5) 0.8032(4) 0.0270(9) Uani 1 1 d . . . . .
C00P C 0.4229(5) 0.4638(5) 0.4803(4) 0.0256(9) Uani 1 1 d . . . . .
C10 C 0.9558(5) 0.5208(5) 0.3110(4) 0.0261(9) Uani 1 1 d . . . . .
H10 H 1.007599 0.588901 0.299592 0.031 Uiso 1 1 calc R U . . .
C11 C 0.8683(6) 0.5874(5) 0.2141(4) 0.0275(9) Uani 1 1 d . . . . .
C00S C -0.0533(6) 1.1405(5) 0.6388(4) 0.0327(10) Uani 1 1 d . . . . .
H00S H -0.152388 1.216460 0.636660 0.039 Uiso 1 1 calc R U . . .
C2 C 1.1125(5) -0.0066(5) 0.3415(4) 0.0258(9) Uani 1 1 d . . . . .
C00U C 0.2350(5) 0.9207(5) 0.6464(4) 0.0278(9) Uani 1 1 d . . . . .
H00U H 0.334953 0.846010 0.647676 0.033 Uiso 1 1 calc R U . . .
C7 C 1.1509(5) 0.1100(5) 0.3316(4) 0.0243(8) Uani 1 1 d . . . . .
C16 C 0.3032(5) 0.4794(5) 0.6766(4) 0.0253(9) Uani 1 1 d . . . . .
H16 H 0.411789 0.413279 0.688272 0.030 Uiso 1 1 calc R U . . .
C00X C 0.1262(5) 0.7381(5) 0.6707(4) 0.0249(8) Uani 1 1 d . . . . .
C00Y C -0.0412(5) 1.0032(5) 0.6475(4) 0.0270(9) Uani 1 1 d . . . . .
C00Z C 0.3730(6) 0.6236(5) 0.1852(4) 0.0283(9) Uani 1 1 d . . . . .
C14 C 0.7389(5) 0.5514(5) 0.6125(4) 0.0257(9) Uani 1 1 d . . . . .
H14 H 0.652058 0.530658 0.605275 0.031 Uiso 1 1 calc R U . . .
C011 C 0.2886(5) 0.6260(5) 0.6757(4) 0.0252(8) Uani 1 1 d . . . . .
H01G H 0.317950 0.613201 0.746708 0.030 Uiso 1 1 calc R U . . .
H01H H 0.364968 0.662003 0.607633 0.030 Uiso 1 1 calc R U . . .
C012 C 0.1048(5) 0.8897(5) 0.6541(4) 0.0268(9) Uani 1 1 d . . . . .
C15 C 0.6778(6) 0.7058(5) 0.6147(4) 0.0321(10) Uani 1 1 d . . . . .
H15A H 0.592781 0.717143 0.683451 0.048 Uiso 1 1 calc R U . . .
H15B H 0.637318 0.771419 0.544160 0.048 Uiso 1 1 calc R U . . .
H15C H 0.763733 0.728308 0.617755 0.048 Uiso 1 1 calc R U . . .
C014 C 0.2224(6) 1.0569(5) 0.6370(4) 0.0301(9) Uani 1 1 d . . . . .
H014 H 0.312256 1.074728 0.633211 0.036 Uiso 1 1 calc R U . . .
C015 C 0.0777(6) 1.1667(5) 0.6332(4) 0.0313(9) Uani 1 1 d . . . . .
H015 H 0.067994 1.260485 0.626788 0.038 Uiso 1 1 calc R U . . .
C9 C 1.0885(5) 0.3752(5) 0.3104(4) 0.0255(8) Uani 1 1 d . . . . .
H9A H 1.171427 0.390110 0.239283 0.031 Uiso 1 1 calc R U . . .
H9B H 1.136269 0.339415 0.378408 0.031 Uiso 1 1 calc R U . . .
C4 C 1.3811(6) -0.1640(5) 0.3529(4) 0.0327(10) Uani 1 1 d . . . . .
H4 H 1.459145 -0.257036 0.358594 0.039 Uiso 1 1 calc R U . . .
C018 C 0.4062(5) 0.4455(5) 0.3749(4) 0.0250(8) Uani 1 1 d . . . . .
H018 H 0.293155 0.462700 0.382065 0.030 Uiso 1 1 calc R U . . .
C3 C 1.2305(6) -0.1422(5) 0.3516(4) 0.0315(10) Uani 1 1 d . . . . .
H3A H 1.205954 -0.221063 0.357664 0.038 Uiso 1 1 calc R U . . .
C01A C -0.3110(6) 1.0786(6) 0.6220(5) 0.0382(11) Uani 1 1 d . . . . .
H01I H -0.318886 1.176890 0.592251 0.046 Uiso 1 1 calc R U . . .
C01B C 0.3778(7) 0.7954(7) -0.0093(4) 0.0433(13) Uani 1 1 d . . . . .
C6 C 1.3043(6) 0.0842(5) 0.3349(4) 0.0283(9) Uani 1 1 d . . . . .
H6 H 1.330284 0.161965 0.329366 0.034 Uiso 1 1 calc R U . . .
C5 C 1.4211(6) -0.0519(6) 0.3460(4) 0.0318(10) Uani 1 1 d . . . . .
H5 H 1.524672 -0.067450 0.348760 0.038 Uiso 1 1 calc R U . . .
C18 C 0.6869(6) 0.2134(6) 1.0031(4) 0.0403(12) Uani 1 1 d . . . . .
C1 C 0.8975(7) -0.0878(6) 0.3686(5) 0.0402(12) Uani 1 1 d . . . . .
H1A H 0.960479 -0.185432 0.397881 0.048 Uiso 1 1 calc R U . . .
C12 C 0.8911(8) 0.6596(7) 0.0122(5) 0.0484(15) Uani 1 1 d . . . . .
H12A H 0.972635 0.655648 -0.059329 0.073 Uiso 1 1 calc R U . . .
H12B H 0.831361 0.760315 0.010229 0.073 Uiso 1 1 calc R U . . .
H12C H 0.819647 0.613810 0.018233 0.073 Uiso 1 1 calc R U . . .
C01H C 0.5059(6) 0.2911(5) 0.3716(4) 0.0322(10) Uani 1 1 d . . . . .
H01J H 0.502936 0.280054 0.300661 0.048 Uiso 1 1 calc R U . . .
H01K H 0.463500 0.223569 0.439990 0.048 Uiso 1 1 calc R U . . .
H01L H 0.615102 0.270980 0.371949 0.048 Uiso 1 1 calc R U . . .
C01I C 0.1062(8) 0.3333(7) 0.9766(4) 0.0459(14) Uani 1 1 d . . . . .
H01M H 0.002249 0.355935 0.964119 0.069 Uiso 1 1 calc R U . . .
H01N H 0.093423 0.358231 1.045337 0.069 Uiso 1 1 calc R U . . .
H01O H 0.165696 0.230233 0.988778 0.069 Uiso 1 1 calc R U . . .
C17 C 0.5178(7) 0.2895(7) 1.0474(5) 0.0469(14) Uani 1 1 d . . . . .
H17A H 0.507678 0.374535 1.063207 0.070 Uiso 1 1 calc R U . . .
H17B H 0.477105 0.224555 1.119393 0.070 Uiso 1 1 calc R U . . .
H17C H 0.457243 0.319599 0.988816 0.070 Uiso 1 1 calc R U . . .
C01K C 0.3476(9) 0.7104(8) -0.0626(5) 0.0536(16) Uani 1 1 d . . . . .
H01P H 0.447764 0.640539 -0.088969 0.080 Uiso 1 1 calc R U . . .
H01Q H 0.298165 0.776459 -0.129136 0.080 Uiso 1 1 calc R U . . .
H01R H 0.277288 0.659437 -0.004235 0.080 Uiso 1 1 calc R U . . .
C01L C 0.7821(8) 0.1722(9) 1.0930(5) 0.0582(18) Uani 1 1 d . . . . .
H01A H 0.894832 0.132070 1.060553 0.087 Uiso 1 1 calc R U . . .
H01B H 0.750668 0.100206 1.163652 0.087 Uiso 1 1 calc R U . . .
H01C H 0.761745 0.258066 1.112320 0.087 Uiso 1 1 calc R U . . .
C01M C 0.7141(12) 0.0856(8) 0.9726(6) 0.074(2) Uani 1 1 d . . . . .
H01D H 0.644306 0.112364 0.921304 0.111 Uiso 1 1 calc R U . . .
H01E H 0.691896 0.009822 1.043752 0.111 Uiso 1 1 calc R U . . .
H01F H 0.824170 0.050114 0.932419 0.111 Uiso 1 1 calc R U . . .
C01N C 0.2296(12) 0.9115(8) 0.0284(7) 0.076(3) Uani 1 1 d . . . . .
H01S H 0.146156 0.870424 0.074318 0.114 Uiso 1 1 calc R U . . .
H01T H 0.195493 0.989494 -0.040641 0.114 Uiso 1 1 calc R U . . .
H01U H 0.251391 0.949552 0.075773 0.114 Uiso 1 1 calc R U . . .
C01O C 0.5068(13) 0.8567(12) -0.0930(7) 0.087(3) Uani 1 1 d . . . . .
H01V H 0.523930 0.913170 -0.058721 0.131 Uiso 1 1 calc R U . . .
H01W H 0.474042 0.918635 -0.166985 0.131 Uiso 1 1 calc R U . . .
H01X H 0.604893 0.777353 -0.107001 0.131 Uiso 1 1 calc R U . . .

loop_
_atom_site_aniso_label
_atom_site_aniso_U_11
_atom_site_aniso_U_22
_atom_site_aniso_U_33
_atom_site_aniso_U_23
_atom_site_aniso_U_13
_atom_site_aniso_U_12
O3 0.0386(18) 0.0292(18) 0.0285(15) -0.0084(13) -0.0085(13) -0.0055(14)
O13 0.0264(15) 0.0300(18) 0.0313(15) -0.0100(13) -0.0082(12) -0.0100(13)
O2 0.0257(16) 0.0257(18) 0.054(2) -0.0118(15) -0.0176(14) -0.0050(13)
O5 0.0248(15) 0.0269(17) 0.0316(15) -0.0072(13) -0.0072(11) -0.0118(13)
O10 0.0456(19) 0.0282(18) 0.0242(14) -0.0082(13) -0.0051(13) -0.0127(15)
O4 0.0318(17) 0.0266(18) 0.0340(16) -0.0055(14) -0.0107(12) -0.0075(14)
O6 0.046(2) 0.055(3) 0.0359(18) 0.0049(17) -0.0176(15) -0.030(2)
O14 0.047(2) 0.046(2) 0.0310(16) 0.0037(15) -0.0140(14) -0.0276(18)
O15 0.0370(18) 0.0265(18) 0.0360(17) -0.0067(14) -0.0068(13) -0.0140(14)
O9 0.0285(17) 0.0225(17) 0.052(2) -0.0109(15) -0.0128(14) -0.0040(13)
O12 0.0358(18) 0.038(2) 0.0281(16) -0.0001(14) -0.0122(13) -0.0116(15)
N2 0.0235(17) 0.0233(19) 0.0302(17) -0.0068(14) -0.0087(13) -0.0068(14)
O7 0.039(2) 0.051(3) 0.0395(18) 0.0057(17) -0.0171(15) -0.0229(18)
N5 0.0267(18) 0.0207(18) 0.0300(18) -0.0080(15) -0.0078(14) -0.0067(15)
N1 0.0300(19) 0.022(2) 0.041(2) -0.0069(16) -0.0117(15) -0.0102(15)
N3 0.0251(18) 0.026(2) 0.0265(17) -0.0041(15) -0.0089(13) -0.0090(15)
O8 0.034(2) 0.043(2) 0.059(2) -0.0002(19) -0.0199(17) -0.0115(18)
N4 0.0271(19) 0.026(2) 0.038(2) -0.0074(17) -0.0110(15) -0.0049(16)
N6 0.0282(18) 0.029(2) 0.0263(17) -0.0031(15) -0.0079(13) -0.0149(16)
O1 0.049(2) 0.043(2) 0.061(2) 0.0063(19) -0.0274(18) -0.0291(19)
C00L 0.025(2) 0.021(2) 0.032(2) -0.0061(17) -0.0082(15) -0.0062(16)
C13 0.027(2) 0.015(2) 0.0270(19) -0.0030(15) -0.0095(15) -0.0058(16)
C8 0.027(2) 0.022(2) 0.0269(19) -0.0065(16) -0.0055(15) -0.0109(17)
C19 0.026(2) 0.029(2) 0.026(2) -0.0071(17) -0.0066(15) -0.0092(17)
C00P 0.032(2) 0.019(2) 0.0252(19) -0.0042(16) -0.0084(15) -0.0090(17)
C10 0.027(2) 0.018(2) 0.034(2) -0.0066(17) -0.0098(16) -0.0063(17)
C11 0.034(2) 0.016(2) 0.034(2) -0.0043(17) -0.0107(17) -0.0104(17)
C00S 0.035(2) 0.021(2) 0.038(2) -0.0096(19) -0.0123(18) -0.0018(18)
C2 0.028(2) 0.024(2) 0.0280(19) -0.0075(17) -0.0053(15) -0.0123(17)
C00U 0.027(2) 0.022(2) 0.031(2) -0.0059(17) -0.0114(15) -0.0037(17)
C7 0.026(2) 0.020(2) 0.0272(19) -0.0056(16) -0.0070(15) -0.0087(16)
C16 0.024(2) 0.021(2) 0.0281(19) -0.0071(16) -0.0058(15) -0.0056(16)
C00X 0.026(2) 0.022(2) 0.0278(19) -0.0079(16) -0.0092(15) -0.0058(16)
C00Y 0.027(2) 0.025(2) 0.028(2) -0.0097(17) -0.0068(16) -0.0054(17)
C00Z 0.037(2) 0.023(2) 0.0248(19) -0.0033(17) -0.0092(16) -0.0115(18)
C14 0.024(2) 0.024(2) 0.029(2) -0.0063(17) -0.0094(15) -0.0072(17)
C011 0.026(2) 0.021(2) 0.0283(19) -0.0077(16) -0.0089(15) -0.0050(16)
C012 0.029(2) 0.021(2) 0.028(2) -0.0083(17) -0.0091(15) -0.0039(17)
C15 0.032(2) 0.024(2) 0.033(2) -0.0087(18) -0.0067(17) -0.0043(18)
C014 0.033(2) 0.025(2) 0.035(2) -0.0073(18) -0.0122(17) -0.0109(19)
C015 0.038(2) 0.017(2) 0.038(2) -0.0083(18) -0.0113(18) -0.0058(18)
C9 0.028(2) 0.018(2) 0.031(2) -0.0078(16) -0.0072(16) -0.0076(17)
C4 0.036(2) 0.022(2) 0.036(2) -0.0099(18) -0.0091(18) -0.0048(18)
C018 0.0242(19) 0.026(2) 0.0263(19) -0.0057(17) -0.0068(15) -0.0109(17)
C3 0.039(2) 0.020(2) 0.036(2) -0.0087(18) -0.0049(18) -0.0123(19)
C01A 0.028(2) 0.030(3) 0.050(3) -0.004(2) -0.014(2) -0.006(2)
C01B 0.062(4) 0.039(3) 0.030(2) 0.006(2) -0.018(2) -0.027(3)
C6 0.034(2) 0.020(2) 0.031(2) -0.0067(17) -0.0089(16) -0.0095(18)
C5 0.026(2) 0.030(3) 0.038(2) -0.0088(19) -0.0102(17) -0.0072(18)
C18 0.041(3) 0.038(3) 0.026(2) 0.004(2) -0.0091(18) -0.010(2)
C1 0.042(3) 0.034(3) 0.048(3) -0.001(2) -0.017(2) -0.021(2)
C12 0.058(4) 0.042(3) 0.030(2) -0.010(2) -0.015(2) 0.000(3)
C01H 0.037(2) 0.025(2) 0.038(2) -0.0092(19) -0.0098(18) -0.012(2)
C01I 0.069(4) 0.036(3) 0.028(2) -0.010(2) 0.001(2) -0.024(3)
C17 0.040(3) 0.055(4) 0.035(2) -0.003(2) -0.004(2) -0.019(3)
C01K 0.078(4) 0.050(4) 0.035(3) -0.004(3) -0.025(3) -0.021(3)
C01L 0.048(3) 0.069(5) 0.035(3) 0.007(3) -0.015(2) -0.017(3)
C01M 0.119(7) 0.033(4) 0.047(4) -0.002(3) -0.004(4) -0.028(4)
C01N 0.113(7) 0.030(4) 0.056(4) -0.005(3) -0.038(4) 0.008(4)
C01O 0.117(7) 0.111(8) 0.049(4) 0.033(4) -0.042(4) -0.087(7)

loop_
_atom_type_symbol
_atom_type_description
_atom_type_scat_dispersion_real
_atom_type_scat_dispersion_imag
_atom_type_scat_source
C C 0.0181 0.0091 'International Tables Vol C Tables 4.2.6.8 and 6.1.1.4'
H H 0.0000 0.0000 'International Tables Vol C Tables 4.2.6.8 and 6.1.1.4'
N N 0.0311 0.0180 'International Tables Vol C Tables 4.2.6.8 and 6.1.1.4'
O O 0.0492 0.0322 'International Tables Vol C Tables 4.2.6.8 and 6.1.1.4'

loop_
_geom_angle_atom_site_label_1
_geom_angle_atom_site_label_2
_geom_angle_atom_site_label_3
_geom_angle
_geom_angle_site_symmetry_1
_geom_angle_site_symmetry_3
_geom_angle_publ_flag
C11 O3 C12 116.0(4) . . ?
C00L O10 C01I 115.5(4) . . ?
C00Z O14 C01B 119.4(4) . . ?
C19 O12 C18 119.9(4) . . ?
C13 N2 H2 119.8 . . ?
C13 N2 C10 120.5(4) . . ?
C10 N2 H2 119.8 . . ?
C00P N5 H5A 119.9 . . ?
C00P N5 C16 120.2(4) . . ?
C16 N5 H5A 119.9 . . ?
C2 N1 H1 116.6 . . ?
C1 N1 H1 116.6 . . ?
C1 N1 C2 126.9(4) . . ?
C19 N3 H3 119.6 . . ?
C19 N3 C14 120.9(4) . . ?
C14 N3 H3 119.6 . . ?
C00Y N4 H4A 116.4 . . ?
C01A N4 H4A 116.4 . . ?
C01A N4 C00Y 127.2(5) . . ?
C00Z N6 H6A 119.9 . . ?
C00Z N6 C018 120.3(4) . . ?
C018 N6 H6A 119.9 . . ?
O10 C00L C16 111.3(4) . . ?
O15 C00L O10 123.8(4) . . ?
O15 C00L C16 124.8(4) . . ?
O5 C13 N2 122.6(4) . . ?
O5 C13 C14 121.4(4) . . ?
N2 C13 C14 116.1(4) . . ?
O2 C8 C7 123.3(4) . . ?
O2 C8 C9 119.4(4) . . ?
C7 C8 C9 117.2(4) . . ?
O6 C19 O12 124.6(4) . . ?
O6 C19 N3 124.5(4) . . ?
N3 C19 O12 110.9(4) . . ?
O13 C00P N5 122.6(4) . . ?
O13 C00P C018 121.3(4) . . ?
N5 C00P C018 116.0(4) . . ?
N2 C10 H10 106.2 . . ?
N2 C10 C11 110.0(4) . . ?
N2 C10 C9 112.6(4) . . ?
C11 C10 H10 106.2 . . ?
C11 C10 C9 115.0(4) . . ?
C9 C10 H10 106.2 . . ?
O3 C11 C10 112.4(4) . . ?
O4 C11 O3 123.4(4) . . ?
O4 C11 C10 124.1(4) . . ?
C00Y C00S H00S 119.7 . . ?
C015 C00S H00S 119.7 . . ?
C015 C00S C00Y 120.7(4) . . ?
N1 C2 C7 120.2(4) . . ?
N1 C2 C3 121.0(4) . . ?
C3 C2 C7 118.7(4) . . ?
C012 C00U H00U 119.0 . . ?
C014 C00U H00U 119.0 . . ?
C014 C00U C012 122.0(4) . . ?
C2 C7 C8 122.4(4) . . ?
C6 C7 C8 119.0(4) . . ?
C6 C7 C2 118.5(4) . . ?
N5 C16 C00L 109.9(4) . . ?
N5 C16 H16 106.0 . . ?
N5 C16 C011 112.6(4) . . ?
C00L C16 H16 106.0 . . ?
C00L C16 C011 115.5(4) . . ?
C011 C16 H16 106.0 . . ?
O9 C00X C011 119.6(4) . . ?
O9 C00X C012 122.0(4) . . ?
C012 C00X C011 118.3(4) . . ?
N4 C00Y C012 120.6(4) . . ?
C00S C00Y N4 119.8(4) . . ?
C00S C00Y C012 119.6(4) . . ?
O14 C00Z N6 109.7(4) . . ?
O7 C00Z O14 125.4(4) . . ?
O7 C00Z N6 124.9(4) . . ?
N3 C14 C13 110.4(4) . . ?
N3 C14 H14 109.1 . . ?
N3 C14 C15 110.2(4) . . ?
C13 C14 H14 109.1 . . ?
C15 C14 C13 108.9(4) . . ?
C15 C14 H14 109.1 . . ?
C16 C011 H01G 108.7 . . ?
C16 C011 H01H 108.7 . . ?
C00X C011 C16 114.2(4) . . ?
C00X C011 H01G 108.7 . . ?
C00X C011 H01H 108.7 . . ?
H01G C011 H01H 107.6 . . ?
C00U C012 C00X 118.7(4) . . ?
C00U C012 C00Y 118.1(4) . . ?
C00Y C012 C00X 123.1(4) . . ?
C14 C15 H15A 109.5 . . ?
C14 C15 H15B 109.5 . . ?
C14 C15 H15C 109.5 . . ?
H15A C15 H15B 109.5 . . ?
H15A C15 H15C 109.5 . . ?
H15B C15 H15C 109.5 . . ?
C00U C014 H014 120.4 . . ?
C015 C014 C00U 119.3(4) . . ?
C015 C014 H014 120.4 . . ?
C00S C015 H015 119.9 . . ?
C014 C015 C00S 120.3(5) . . ?
C014 C015 H015 119.9 . . ?
C8 C9 C10 114.0(4) . . ?
C8 C9 H9A 108.7 . . ?
C8 C9 H9B 108.7 . . ?
C10 C9 H9A 108.7 . . ?
C10 C9 H9B 108.7 . . ?
H9A C9 H9B 107.6 . . ?
C3 C4 H4 119.5 . . ?
C3 C4 C5 121.0(5) . . ?
C5 C4 H4 119.5 . . ?
N6 C018 C00P 109.7(4) . . ?
N6 C018 H018 109.3 . . ?
N6 C018 C01H 110.6(4) . . ?
C00P C018 H018 109.3 . . ?
C00P C018 C01H 108.6(4) . . ?
C01H C018 H018 109.3 . . ?
C2 C3 H3A 119.3 . . ?
C4 C3 C2 121.4(4) . . ?
C4 C3 H3A 119.3 . . ?
O8 C01A N4 124.2(5) . . ?
O8 C01A H01I 117.9 . . ?
N4 C01A H01I 117.9 . . ?
O14 C01B C01K 110.4(5) . . ?
O14 C01B C01N 109.6(5) . . ?
O14 C01B C01O 101.4(5) . . ?
C01K C01B C01O 110.0(6) . . ?
C01N C01B C01K 112.9(6) . . ?
C01N C01B C01O 111.9(7) . . ?
C7 C6 H6 118.8 . . ?
C7 C6 C5 122.3(4) . . ?
C5 C6 H6 118.8 . . ?
C4 C5 C6 117.9(4) . . ?
C4 C5 H5 121.0 . . ?
C6 C5 H5 121.0 . . ?
O12 C18 C17 111.5(4) . . ?
O12 C18 C01L 101.3(5) . . ?
C17 C18 C01L 109.2(5) . . ?
C01M C18 O12 109.6(5) . . ?
C01M C18 C17 113.6(6) . . ?
C01M C18 C01L 110.9(6) . . ?
N1 C1 H1A 118.0 . . ?
O1 C1 N1 124.0(5) . . ?
O1 C1 H1A 118.0 . . ?
O3 C12 H12A 109.5 . . ?
O3 C12 H12B 109.5 . . ?
O3 C12 H12C 109.5 . . ?
H12A C12 H12B 109.5 . . ?
H12A C12 H12C 109.5 . . ?
H12B C12 H12C 109.5 . . ?
C018 C01H H01J 109.5 . . ?
C018 C01H H01K 109.5 . . ?
C018 C01H H01L 109.5 . . ?
H01J C01H H01K 109.5 . . ?
H01J C01H H01L 109.5 . . ?
H01K C01H H01L 109.5 . . ?
O10 C01I H01M 109.5 . . ?
O10 C01I H01N 109.5 . . ?
O10 C01I H01O 109.5 . . ?
H01M C01I H01N 109.5 . . ?
H01M C01I H01O 109.5 . . ?
H01N C01I H01O 109.5 . . ?
C18 C17 H17A 109.5 . . ?
C18 C17 H17B 109.5 . . ?
C18 C17 H17C 109.5 . . ?
H17A C17 H17B 109.5 . . ?
H17A C17 H17C 109.5 . . ?
H17B C17 H17C 109.5 . . ?
C01B C01K H01P 109.5 . . ?
C01B C01K H01Q 109.5 . . ?
C01B C01K H01R 109.5 . . ?
H01P C01K H01Q 109.5 . . ?
H01P C01K H01R 109.5 . . ?
H01Q C01K H01R 109.5 . . ?
C18 C01L H01A 109.5 . . ?
C18 C01L H01B 109.5 . . ?
C18 C01L H01C 109.5 . . ?
H01A C01L H01B 109.5 . . ?
H01A C01L H01C 109.5 . . ?
H01B C01L H01C 109.5 . . ?
C18 C01M H01D 109.5 . . ?
C18 C01M H01E 109.5 . . ?
C18 C01M H01F 109.5 . . ?
H01D C01M H01E 109.5 . . ?
H01D C01M H01F 109.5 . . ?
H01E C01M H01F 109.5 . . ?
C01B C01N H01S 109.5 . . ?
C01B C01N H01T 109.5 . . ?
C01B C01N H01U 109.5 . . ?
H01S C01N H01T 109.5 . . ?
H01S C01N H01U 109.5 . . ?
H01T C01N H01U 109.5 . . ?
C01B C01O H01V 109.5 . . ?
C01B C01O H01W 109.5 . . ?
C01B C01O H01X 109.5 . . ?
H01V C01O H01W 109.5 . . ?
H01V C01O H01X 109.5 . . ?
H01W C01O H01X 109.5 . . ?

loop_
_geom_bond_atom_site_label_1
_geom_bond_atom_site_label_2
_geom_bond_distance
_geom_bond_site_symmetry_2
_geom_bond_publ_flag
O3 C11 1.322(6) . ?
O3 C12 1.441(6) . ?
O13 C00P 1.233(5) . ?
O2 C8 1.215(5) . ?
O5 C13 1.235(5) . ?
O10 C00L 1.331(6) . ?
O10 C01I 1.445(6) . ?
O4 C11 1.216(6) . ?
O6 C19 1.212(6) . ?
O14 C00Z 1.343(6) . ?
O14 C01B 1.474(6) . ?
O15 C00L 1.214(6) . ?
O9 C00X 1.222(6) . ?
O12 C19 1.345(5) . ?
O12 C18 1.483(6) . ?
N2 H2 0.8800 . ?
N2 C13 1.334(6) . ?
N2 C10 1.443(6) . ?
O7 C00Z 1.197(6) . ?
N5 H5A 0.8800 . ?
N5 C00P 1.337(6) . ?
N5 C16 1.456(6) . ?
N1 H1 0.8800 . ?
N1 C2 1.396(6) . ?
N1 C1 1.354(7) . ?
N3 H3 0.8800 . ?
N3 C19 1.339(6) . ?
N3 C14 1.456(5) . ?
O8 C01A 1.199(7) . ?
N4 H4A 0.8800 . ?
N4 C00Y 1.402(6) . ?
N4 C01A 1.351(6) . ?
N6 H6A 0.8800 . ?
N6 C00Z 1.349(6) . ?
N6 C018 1.461(5) . ?
O1 C1 1.194(6) . ?
C00L C16 1.500(6) . ?
C13 C14 1.526(6) . ?
C8 C7 1.496(6) . ?
C8 C9 1.525(6) . ?
C00P C018 1.520(6) . ?
C10 H10 1.0000 . ?
C10 C11 1.505(6) . ?
C10 C9 1.537(6) . ?
C00S H00S 0.9500 . ?
C00S C00Y 1.400(7) . ?
C00S C015 1.386(7) . ?
C2 C7 1.414(6) . ?
C2 C3 1.398(7) . ?
C00U H00U 0.9500 . ?
C00U C012 1.400(6) . ?
C00U C014 1.384(7) . ?
C7 C6 1.396(6) . ?
C16 H16 1.0000 . ?
C16 C011 1.528(6) . ?
C00X C011 1.509(6) . ?
C00X C012 1.495(6) . ?
C00Y C012 1.408(6) . ?
C14 H14 1.0000 . ?
C14 C15 1.519(6) . ?
C011 H01G 0.9900 . ?
C011 H01H 0.9900 . ?
C15 H15A 0.9800 . ?
C15 H15B 0.9800 . ?
C15 H15C 0.9800 . ?
C014 H014 0.9500 . ?
C014 C015 1.383(7) . ?
C015 H015 0.9500 . ?
C9 H9A 0.9900 . ?
C9 H9B 0.9900 . ?
C4 H4 0.9500 . ?
C4 C3 1.372(7) . ?
C4 C5 1.390(7) . ?
C018 H018 1.0000 . ?
C018 C01H 1.531(7) . ?
C3 H3A 0.9500 . ?
C01A H01I 0.9500 . ?
C01B C01K 1.517(9) . ?
C01B C01N 1.515(10) . ?
C01B C01O 1.531(9) . ?
C6 H6 0.9500 . ?
C6 C5 1.396(7) . ?
C5 H5 0.9500 . ?
C18 C17 1.490(8) . ?
C18 C01L 1.534(8) . ?
C18 C01M 1.482(10) . ?
C1 H1A 0.9500 . ?
C12 H12A 0.9800 . ?
C12 H12B 0.9800 . ?
C12 H12C 0.9800 . ?
C01H H01J 0.9800 . ?
C01H H01K 0.9800 . ?
C01H H01L 0.9800 . ?
C01I H01M 0.9800 . ?
C01I H01N 0.9800 . ?
C01I H01O 0.9800 . ?
C17 H17A 0.9800 . ?
C17 H17B 0.9800 . ?
C17 H17C 0.9800 . ?
C01K H01P 0.9800 . ?
C01K H01Q 0.9800 . ?
C01K H01R 0.9800 . ?
C01L H01A 0.9800 . ?
C01L H01B 0.9800 . ?
C01L H01C 0.9800 . ?
C01M H01D 0.9800 . ?
C01M H01E 0.9800 . ?
C01M H01F 0.9800 . ?
C01N H01S 0.9800 . ?
C01N H01T 0.9800 . ?
C01N H01U 0.9800 . ?
C01O H01V 0.9800 . ?
C01O H01W 0.9800 . ?
C01O H01X 0.9800 . ?

loop_
_geom_torsion_atom_site_label_1
_geom_torsion_atom_site_label_2
_geom_torsion_atom_site_label_3
_geom_torsion_atom_site_label_4
_geom_torsion
_geom_torsion_site_symmetry_1
_geom_torsion_site_symmetry_2
_geom_torsion_site_symmetry_3
_geom_torsion_site_symmetry_4
_geom_torsion_publ_flag
O13 C00P C018 N6 -54.7(6) . . . . ?
O13 C00P C018 C01H 66.4(5) . . . . ?
O2 C8 C7 C2 -3.5(6) . . . . ?
O2 C8 C7 C6 174.6(4) . . . . ?
O2 C8 C9 C10 9.5(6) . . . . ?
O5 C13 C14 N3 -53.4(6) . . . . ?
O5 C13 C14 C15 67.7(5) . . . . ?
O10 C00L C16 N5 -176.1(4) . . . . ?
O10 C00L C16 C011 -47.4(5) . . . . ?
O15 C00L C16 N5 7.8(6) . . . . ?
O15 C00L C16 C011 136.4(5) . . . . ?
O9 C00X C011 C16 11.4(6) . . . . ?
O9 C00X C012 C00U 174.9(4) . . . . ?
O9 C00X C012 C00Y -4.1(7) . . . . ?
N2 C13 C14 N3 128.5(4) . . . . ?
N2 C13 C14 C15 -110.4(4) . . . . ?
N2 C10 C11 O3 -175.0(4) . . . . ?
N2 C10 C11 O4 8.0(6) . . . . ?
N2 C10 C9 C8 70.2(5) . . . . ?
N5 C00P C018 N6 127.0(4) . . . . ?
N5 C00P C018 C01H -111.9(4) . . . . ?
N5 C16 C011 C00X 70.2(5) . . . . ?
N1 C2 C7 C8 -1.8(6) . . . . ?
N1 C2 C7 C6 -179.9(4) . . . . ?
N1 C2 C3 C4 179.0(4) . . . . ?
N4 C00Y C012 C00U 179.3(4) . . . . ?
N4 C00Y C012 C00X -1.7(6) . . . . ?
C00L C16 C011 C00X -57.2(5) . . . . ?
C13 N2 C10 C11 -145.0(4) . . . . ?
C13 N2 C10 C9 85.3(5) . . . . ?
C8 C7 C6 C5 -177.3(4) . . . . ?
C19 O12 C18 C17 -62.3(7) . . . . ?
C19 O12 C18 C01L -178.4(5) . . . . ?
C19 O12 C18 C01M 64.4(7) . . . . ?
C19 N3 C14 C13 -135.6(4) . . . . ?
C19 N3 C14 C15 104.0(5) . . . . ?
C00P N5 C16 C00L -144.7(4) . . . . ?
C00P N5 C16 C011 85.0(5) . . . . ?
C10 N2 C13 O5 -8.0(7) . . . . ?
C10 N2 C13 C14 170.1(4) . . . . ?
C11 C10 C9 C8 -56.8(5) . . . . ?
C00S C00Y C012 C00U -2.8(6) . . . . ?
C00S C00Y C012 C00X 176.2(4) . . . . ?
C2 N1 C1 O1 -177.6(5) . . . . ?
C2 C7 C6 C5 0.9(6) . . . . ?
C00U C014 C015 C00S 0.0(7) . . . . ?
C7 C8 C9 C10 -171.2(3) . . . . ?
C7 C2 C3 C4 0.5(7) . . . . ?
C7 C6 C5 C4 0.6(7) . . . . ?
C16 N5 C00P O13 -7.2(7) . . . . ?
C16 N5 C00P C018 171.1(4) . . . . ?
C00Y N4 C01A O8 -179.9(5) . . . . ?
C00Y C00S C015 C014 -0.4(7) . . . . ?
C00Z O14 C01B C01K -64.0(7) . . . . ?
C00Z O14 C01B C01N 61.0(8) . . . . ?
C00Z O14 C01B C01O 179.4(6) . . . . ?
C00Z N6 C018 C00P -135.8(4) . . . . ?
C00Z N6 C018 C01H 104.4(5) . . . . ?
C14 N3 C19 O6 11.2(8) . . . . ?
C14 N3 C19 O12 -168.6(4) . . . . ?
C011 C00X C012 C00U -1.4(6) . . . . ?
C011 C00X C012 C00Y 179.6(4) . . . . ?
C012 C00U C014 C015 -1.0(7) . . . . ?
C012 C00X C011 C16 -172.2(4) . . . . ?
C014 C00U C012 C00X -176.6(4) . . . . ?
C014 C00U C012 C00Y 2.4(6) . . . . ?
C015 C00S C00Y N4 179.8(4) . . . . ?
C015 C00S C00Y C012 1.8(7) . . . . ?
C9 C8 C7 C2 177.3(4) . . . . ?
C9 C8 C7 C6 -4.6(6) . . . . ?
C9 C10 C11 O3 -46.6(5) . . . . ?
C9 C10 C11 O4 136.4(5) . . . . ?
C018 N6 C00Z O14 -172.4(4) . . . . ?
C018 N6 C00Z O7 7.3(8) . . . . ?
C3 C2 C7 C8 176.7(4) . . . . ?
C3 C2 C7 C6 -1.4(6) . . . . ?
C3 C4 C5 C6 -1.5(7) . . . . ?
C01A N4 C00Y C00S 18.7(7) . . . . ?
C01A N4 C00Y C012 -163.3(5) . . . . ?
C01B O14 C00Z O7 4.3(8) . . . . ?
C01B O14 C00Z N6 -176.0(5) . . . . ?
C5 C4 C3 C2 1.0(7) . . . . ?
C18 O12 C19 O6 5.0(8) . . . . ?
C18 O12 C19 N3 -175.2(4) . . . . ?
C1 N1 C2 C7 -166.3(5) . . . . ?
C1 N1 C2 C3 15.3(7) . . . . ?
C12 O3 C11 O4 3.3(7) . . . . ?
C12 O3 C11 C10 -173.7(4) . . . . ?
C01I O10 C00L O15 5.2(7) . . . . ?
C01I O10 C00L C16 -171.0(4) . . . . ?
